data_7127711
loop_
_publ_author_name
'Guo, Rui'
'Jiang, Jingxing'
'Ke, Zhuofeng'
'Tung, Chen-Ho'
'Kong, Lingbing'

_publ_section_title
;
 Incorporation of H<sub>2</sub>O and CO<sub>2</sub> into a BN-embedded
 3<i>aH</i>-3<i>a</i><sup>1</sup><i>H</i>-acephenanthrylene derivative.
;
_journal_issue 10
_journal_name_full 'Chemical communications (Cambridge, England)'
_journal_page_first 1226
_journal_page_last 1229
_journal_paper_doi 10.1039/d0cc07276a
_journal_volume 57
_journal_year 2021
_chemical_formula_moiety 'C48 H52 B2 N2 O, C7 H8'
_chemical_formula_sum 'C55 H60 B2 N2 O'
_chemical_formula_weight 786.67
_space_group_crystal_system triclinic
_space_group_IT_number 2
_space_group_name_Hall '-P 1'
_space_group_name_H-M_alt 'P -1'
_atom_sites_solution_hydrogens geom
_audit_creation_date 2020-11-02
_audit_creation_method
;
Olex2 1.2
(compiled 2018.05.29 svn.r3508 for OlexSys, GUI svn.r5506)
;
_audit_update_record
;
2020-11-02 deposited with the CCDC.	2020-12-26 downloaded from the CCDC.
;
_cell_angle_alpha 111.154(3)
_cell_angle_beta 91.945(3)
_cell_angle_gamma 97.305(3)
_cell_formula_units_Z 2
_cell_length_a 11.6024(4)
_cell_length_b 12.4641(4)
_cell_length_c 17.0448(5)
_cell_measurement_reflns_used 7301
_cell_measurement_temperature 172.99(10)
_cell_measurement_theta_max 72.1650
_cell_measurement_theta_min 3.7880
_cell_volume 2271.64(14)
_computing_cell_refinement 'CrysAlisPro 1.171.40.19a (Rigaku OD, 2018)'
_computing_data_collection 'CrysAlisPro 1.171.40.19a (Rigaku OD, 2018)'
_computing_data_reduction 'CrysAlisPro 1.171.40.19a (Rigaku OD, 2018)'
_computing_molecular_graphics 'Olex2 (Dolomanov et al., 2009)'
_computing_publication_material 'Olex2 (Dolomanov et al., 2009)'
_computing_structure_refinement 'ShelXL (Sheldrick, 2015)'
_computing_structure_solution 'SHELXT 2018/2 (Sheldrick, 2018)'
_diffrn_ambient_environment N~2~
_diffrn_ambient_temperature 172.99(10)
_diffrn_detector 'CCD plate'
_diffrn_detector_type HyPix
_diffrn_measured_fraction_theta_full 0.981
_diffrn_measured_fraction_theta_max 0.981
_diffrn_measurement_details
;
List of Runs (angles in degrees, time in seconds):

  # Type    Start    End  Width  t~exp~   \w     \q     \k     \f   Frames
#--------------------------------------------------------------------------
  1  \w     54.00  80.00   1.00    5.50    --   98.46 -29.00 -17.00   26
  2  \w     28.00 112.00   1.00    5.50    --   98.46 -57.00   0.00   84
  3  \w     58.00 118.00   1.00    0.80    --   48.45  29.00 144.00   60
  4  \w     87.00 173.00   1.00    5.50    --   98.46  29.00 144.00   86
  5  \w     26.00 106.00   1.00    5.50    --   98.46 -99.00  30.00   80
  6  \w     23.00 111.00   1.00    5.50    --   98.46 -19.00 150.00   88
  7  \w    -24.00   4.00   1.00    0.80    --   48.45 -29.00 -17.00   28
  8  \w     37.00 114.00   1.00    5.50    --   98.46-125.00-150.00   77
  9  \w     26.00 109.00   1.00    5.50    --   98.46 -99.00-150.00   83
 10  \w    -60.00  22.00   1.00    0.80    --  -48.45  29.00 144.00   82
 11  \w    -94.00 -14.00   1.00    5.50    --  -86.25  29.00 144.00   80
 12  \w   -100.00 -21.00   1.00    5.50    --  -86.25  77.00 -30.00   79
 13  \w   -101.00 -15.00   1.00    5.50    --  -86.25  57.00 -30.00   86
 14  \w    -98.00 -13.00   1.00    5.50    --  -86.25  37.00 -60.00   85
 15  \w   -121.00 -42.00   1.00    0.80    --  -48.45 -29.00 -17.00   79
 16  \w   -103.00 -72.00   1.00    0.80    --  -48.45-125.00 -60.00   31
 17  \w   -161.00 -74.00   1.00    5.50    --  -86.25 -29.00 -17.00   87
 18  \w   -109.00 -13.00   1.00    5.50    --  -86.25  77.00 120.00   96
;
_diffrn_measurement_device 'four-circle diffractometer'
_diffrn_measurement_device_type 'XtaLAB Synergy, Dualflex, HyPix'
_diffrn_measurement_method '\w scans'
_diffrn_orient_matrix_type 'CrysAlisPro convention (1999,Acta A55,543-557)'
_diffrn_orient_matrix_UB_11 -0.0753968000
_diffrn_orient_matrix_UB_12 -0.1181053000
_diffrn_orient_matrix_UB_13 -0.0159891000
_diffrn_orient_matrix_UB_21 0.1048334000
_diffrn_orient_matrix_UB_22 -0.0626509000
_diffrn_orient_matrix_UB_23 -0.0327039000
_diffrn_orient_matrix_UB_31 0.0371458000
_diffrn_orient_matrix_UB_32 0.0096002000
_diffrn_orient_matrix_UB_33 0.0902080000
_diffrn_radiation_monochromator mirror
_diffrn_radiation_probe x-ray
_diffrn_radiation_type 'Cu K\a'
_diffrn_radiation_wavelength 1.5478
_diffrn_reflns_av_R_equivalents 0.0485
_diffrn_reflns_av_unetI/netI 0.0541
_diffrn_reflns_Laue_measured_fraction_full 0.981
_diffrn_reflns_Laue_measured_fraction_max 0.981
_diffrn_reflns_limit_h_max 13
_diffrn_reflns_limit_h_min -13
_diffrn_reflns_limit_k_max 14
_diffrn_reflns_limit_k_min -14
_diffrn_reflns_limit_l_max 20
_diffrn_reflns_limit_l_min -13
_diffrn_reflns_number 22282
_diffrn_reflns_point_group_measured_fraction_full 0.981
_diffrn_reflns_point_group_measured_fraction_max 0.981
_diffrn_reflns_theta_full 67.604
_diffrn_reflns_theta_max 67.604
_diffrn_reflns_theta_min 3.845
_diffrn_source 'micro-focus sealed X-ray tube'
_diffrn_source_type 'PhotonJet (Cu) X-ray Source'
_exptl_absorpt_coefficient_mu 0.509
_exptl_absorpt_correction_T_max 1.00000
_exptl_absorpt_correction_T_min 0.87217
_exptl_absorpt_correction_type multi-scan
_exptl_absorpt_process_details
;
CrysAlisPro 1.171.40.19a (Rigaku Oxford Diffraction, 2018)
Empirical absorption correction using spherical harmonics,
 implemented in SCALE3 ABSPACK scaling algorithm.
;
_exptl_crystal_colour colourless
_exptl_crystal_colour_primary colourless
_exptl_crystal_density_diffrn 1.150
_exptl_crystal_description block
_exptl_crystal_F_000 844
_exptl_crystal_size_max 0.5
_exptl_crystal_size_mid 0.2
_exptl_crystal_size_min 0.1
_refine_diff_density_max 0.758
_refine_diff_density_min -0.314
_refine_diff_density_rms 0.044
_refine_ls_extinction_method none
_refine_ls_goodness_of_fit_ref 1.074
_refine_ls_hydrogen_treatment constr
_refine_ls_matrix_type full
_refine_ls_number_parameters 555
_refine_ls_number_reflns 7966
_refine_ls_number_restraints 1
_refine_ls_restrained_S_all 1.074
_refine_ls_R_factor_all 0.0820
_refine_ls_R_factor_gt 0.0618
_refine_ls_shift/su_max 0.000
_refine_ls_shift/su_mean 0.000
_refine_ls_structure_factor_coef Fsqd
_refine_ls_weighting_details 'w=1/[\s^2^(Fo^2^)+(0.0576P)^2^+1.6219P] where P=(Fo^2^+2Fc^2^)/3'
_refine_ls_weighting_scheme calc
_refine_ls_wR_factor_gt 0.1480
_refine_ls_wR_factor_ref 0.1601
_reflns_Friedel_coverage 0.000
_reflns_number_gt 6409
_reflns_number_total 7966
_reflns_threshold_expression 'I > 2\s(I)'
_cod_data_source_file d0cc07276a2.cif
_cod_data_source_block klb-gr-2
_cod_depositor_comments 'Adding full bibliography for 7127711--7127713.cif.'
_cod_original_cell_volume 2271.64(13)
_cod_database_code 7127711
_shelx_shelxl_version_number 2018/3
_chemical_oxdiff_formula CNBHBr
_shelx_space_group_comment
;
The symmetry employed for this shelxl refinement is uniquely defined
by the following loop, which should always be used as a source of
symmetry information in preference to the above space-group names.
They are only intended as comments.
;
_shelx_estimated_absorpt_t_max 0.951
_shelx_estimated_absorpt_t_min 0.785
_reflns_odcompleteness_completeness 99.06
_reflns_odcompleteness_iscentric 1
_reflns_odcompleteness_theta 64.99
_olex2_refinement_description
;
1. Fixed Uiso
 At 1.2 times of:
  All C(H) groups, All N(H) groups
 At 1.5 times of:
  All C(H,H,H) groups, All O(H) groups
2. Restrained distances
 N1-H1A
 0.9 with sigma of 0.02
3.a Ternary CH refined with riding coordinates:
 C20(H20)
3.b Aromatic/amide H refined with riding coordinates:
 N1(H1A), C3(H3), C4(H4), C5(H5), C9(H9), C11(H11), C18(H18), C27(H27),
 C28(H28), C29(H29), C33(H33), C35(H35), C42(H42), C44(H44), C50(H50), C51(H51),
  C52(H52), C53(H53), C54(H54)
3.c Idealised Me refined as rotating group:
 C13(H13A,H13B,H13C), C14(H14A,H14B,H14C), C15(H15A,H15B,H15C), C22(H22A,H22B,
 H22C), C23(H23A,H23B,H23C), C24(H24A,H24B,H24C), C37(H37A,H37B,H37C), C38(H38A,
 H38B,H38C), C39(H39A,H39B,H39C), C46(H46A,H46B,H46C), C47(H47A,H47B,H47C),
 C48(H48A,H48B,H48C), C55(H55A,H55B,H55C)
3.d Idealised tetrahedral OH refined as rotating group:
 O1(H1)
;
_olex2_submission_special_instructions 'No special instructions were received'
_oxdiff_exptl_absorpt_empirical_details
;
Empirical correction (ABSPACK) includes:
- Absorption correction using spherical harmonics
- Frame scaling
;
_oxdiff_exptl_absorpt_empirical_full_max 1.491
_oxdiff_exptl_absorpt_empirical_full_min 0.680

loop_
_space_group_symop_operation_xyz
'x, y, z'
'-x, -y, -z'

loop_
_atom_site_label
_atom_site_type_symbol
_atom_site_fract_x
_atom_site_fract_y
_atom_site_fract_z
_atom_site_U_iso_or_equiv
_atom_site_adp_type
_atom_site_occupancy
_atom_site_site_symmetry_order
_atom_site_calc_flag
_atom_site_refinement_flags_posn
_atom_site_refinement_flags_adp
_atom_site_refinement_flags_occupancy
_atom_site_disorder_assembly
_atom_site_disorder_group
O1 O 0.48380(14) 0.62803(13) 0.73079(11) 0.0345(4) Uani 1 1 d . . . . .
H1 H 0.517630 0.696954 0.746096 0.052 Uiso 1 1 calc GR . . . .
N1 N 0.33818(16) 0.41030(15) 0.70215(11) 0.0277(4) Uani 1 1 d D . . . .
H1A H 0.411692 0.401625 0.695159 0.033 Uiso 1 1 calc DR . . . .
N2 N 0.30166(15) 0.52078(15) 0.73457(11) 0.0259(4) Uani 1 1 d . . . . .
C1 C 0.3030(2) 0.73623(18) 0.78352(14) 0.0278(5) Uani 1 1 d . . . . .
C2 C 0.1802(2) 0.71455(19) 0.77004(14) 0.0301(5) Uani 1 1 d . . . . .
C3 C 0.1163(2) 0.8073(2) 0.79989(16) 0.0358(5) Uani 1 1 d . . . . .
H3 H 0.033522 0.792635 0.792734 0.043 Uiso 1 1 calc R . . . .
C4 C 0.1730(2) 0.9200(2) 0.83970(17) 0.0404(6) Uani 1 1 d . . . . .
H4 H 0.129079 0.982567 0.858480 0.048 Uiso 1 1 calc R . . . .
C5 C 0.2927(2) 0.9417(2) 0.85219(16) 0.0383(6) Uani 1 1 d . . . . .
H5 H 0.330820 1.019585 0.878822 0.046 Uiso 1 1 calc R . . . .
C6 C 0.3588(2) 0.85110(19) 0.82628(14) 0.0310(5) Uani 1 1 d . . . . .
C7 C 0.4875(2) 0.87530(18) 0.84917(15) 0.0324(5) Uani 1 1 d . . . . .
C8 C 0.5311(2) 0.85180(19) 0.91847(15) 0.0344(5) Uani 1 1 d . . . . .
C9 C 0.6506(2) 0.8678(2) 0.93708(17) 0.0394(6) Uani 1 1 d . . . . .
H9 H 0.679981 0.850199 0.983016 0.047 Uiso 1 1 calc R . . . .
C10 C 0.7288(2) 0.9087(2) 0.89104(18) 0.0435(6) Uani 1 1 d . . . . .
C11 C 0.6845(2) 0.9329(2) 0.82395(18) 0.0435(6) Uani 1 1 d . . . . .
H11 H 0.737132 0.961206 0.791924 0.052 Uiso 1 1 calc R . . . .
C12 C 0.5649(2) 0.9170(2) 0.80177(16) 0.0374(6) Uani 1 1 d . . . . .
C13 C 0.4497(3) 0.8096(2) 0.97189(18) 0.0459(6) Uani 1 1 d . . . . .
H13A H 0.390125 0.860768 0.989143 0.069 Uiso 1 1 calc GR . . . .
H13B H 0.494056 0.810617 1.022162 0.069 Uiso 1 1 calc GR . . . .
H13C H 0.411884 0.730085 0.939076 0.069 Uiso 1 1 calc GR . . . .
C14 C 0.5208(3) 0.9428(3) 0.72727(19) 0.0497(7) Uani 1 1 d . . . . .
H14A H 0.469277 0.874424 0.688335 0.074 Uiso 1 1 calc GR . . . .
H14B H 0.587042 0.962019 0.698057 0.074 Uiso 1 1 calc GR . . . .
H14C H 0.477502 1.008894 0.746978 0.074 Uiso 1 1 calc GR . . . .
C15 C 0.8583(3) 0.9257(3) 0.9146(2) 0.0640(9) Uani 1 1 d . . . . .
H15A H 0.879362 0.994342 0.966475 0.096 Uiso 1 1 calc GR . . . .
H15B H 0.900987 0.936839 0.868804 0.096 Uiso 1 1 calc GR . . . .
H15C H 0.878604 0.856884 0.923728 0.096 Uiso 1 1 calc GR . . . .
C16 C 0.12326(19) 0.59256(19) 0.72503(14) 0.0284(5) Uani 1 1 d . . . . .
C17 C 0.0437(2) 0.5581(2) 0.65854(15) 0.0325(5) Uani 1 1 d . . . . .
C18 C 0.0034(2) 0.4342(2) 0.61181(15) 0.0376(6) Uani 1 1 d . . . . .
H18 H -0.055233 0.413613 0.566468 0.045 Uiso 1 1 calc R . . . .
C19 C 0.0433(2) 0.3482(2) 0.62848(15) 0.0346(5) Uani 1 1 d . . . . .
C20 C 0.13105(19) 0.37340(18) 0.70231(14) 0.0282(5) Uani 1 1 d . . . . .
H20 H 0.091814 0.342354 0.742713 0.034 Uiso 1 1 calc R . . . .
C21 C 0.17722(19) 0.50439(18) 0.75204(13) 0.0259(5) Uani 1 1 d . . . . .
C22 C -0.0043(3) 0.6404(3) 0.62315(18) 0.0472(7) Uani 1 1 d . . . . .
H22A H -0.076044 0.662516 0.649091 0.071 Uiso 1 1 calc GR . . . .
H22B H -0.021274 0.601776 0.561875 0.071 Uiso 1 1 calc GR . . . .
H22C H 0.053495 0.710268 0.635584 0.071 Uiso 1 1 calc GR . . . .
C23 C -0.0057(3) 0.2232(2) 0.57883(19) 0.0511(7) Uani 1 1 d . . . . .
H23A H 0.058401 0.178039 0.561166 0.077 Uiso 1 1 calc GR . . . .
H23B H -0.053694 0.218152 0.528821 0.077 Uiso 1 1 calc GR . . . .
H23C H -0.053743 0.191985 0.614094 0.077 Uiso 1 1 calc GR . . . .
C24 C 0.1719(2) 0.5303(2) 0.84664(14) 0.0321(5) Uani 1 1 d . . . . .
H24A H 0.215932 0.478577 0.863062 0.048 Uiso 1 1 calc GR . . . .
H24B H 0.090417 0.517613 0.858832 0.048 Uiso 1 1 calc GR . . . .
H24C H 0.205834 0.611435 0.878593 0.048 Uiso 1 1 calc GR . . . .
C25 C 0.27040(19) 0.18573(18) 0.64877(14) 0.0283(5) Uani 1 1 d . . . . .
C26 C 0.3427(2) 0.14348(19) 0.58260(14) 0.0313(5) Uani 1 1 d . . . . .
C27 C 0.3470(2) 0.0240(2) 0.54610(16) 0.0374(6) Uani 1 1 d . . . . .
H27 H 0.392082 -0.004378 0.499500 0.045 Uiso 1 1 calc R . . . .
C28 C 0.2867(2) -0.0531(2) 0.57670(16) 0.0399(6) Uani 1 1 d . . . . .
H28 H 0.288344 -0.134195 0.550099 0.048 Uiso 1 1 calc R . . . .
C29 C 0.2240(2) -0.0122(2) 0.64607(16) 0.0370(6) Uani 1 1 d . . . . .
H29 H 0.186900 -0.064871 0.669385 0.044 Uiso 1 1 calc R . . . .
C30 C 0.2147(2) 0.10599(19) 0.68230(14) 0.0303(5) Uani 1 1 d . . . . .
C31 C 0.1530(2) 0.14721(18) 0.76143(15) 0.0314(5) Uani 1 1 d . . . . .
C32 C 0.0337(2) 0.1104(2) 0.76172(16) 0.0362(5) Uani 1 1 d . . . . .
C33 C -0.0196(2) 0.1546(2) 0.83700(18) 0.0430(6) Uani 1 1 d . . . . .
H33 H -0.101123 0.132328 0.836574 0.052 Uiso 1 1 calc R . . . .
C34 C 0.0414(3) 0.2292(2) 0.91175(17) 0.0442(6) Uani 1 1 d . . . . .
C35 C 0.1600(2) 0.2595(2) 0.91115(16) 0.0405(6) Uani 1 1 d . . . . .
H35 H 0.203910 0.308789 0.962409 0.049 Uiso 1 1 calc R . . . .
C36 C 0.2175(2) 0.22025(18) 0.83799(15) 0.0330(5) Uani 1 1 d . . . . .
C37 C 0.3476(2) 0.2545(2) 0.84454(16) 0.0397(6) Uani 1 1 d . . . . .
H37A H 0.383077 0.187935 0.809549 0.060 Uiso 1 1 calc GR . . . .
H37B H 0.378867 0.278926 0.903487 0.060 Uiso 1 1 calc GR . . . .
H37C H 0.365598 0.319070 0.824834 0.060 Uiso 1 1 calc GR . . . .
C38 C -0.0390(2) 0.0217(2) 0.68549(18) 0.0487(7) Uani 1 1 d . . . . .
H38A H -0.003265 0.021215 0.634124 0.073 Uiso 1 1 calc GR . . . .
H38B H -0.117824 0.041815 0.683993 0.073 Uiso 1 1 calc GR . . . .
H38C H -0.043310 -0.055546 0.688832 0.073 Uiso 1 1 calc GR . . . .
C39 C -0.0189(3) 0.2771(3) 0.9915(2) 0.0658(9) Uani 1 1 d . . . . .
H39A H 0.035777 0.291953 1.040602 0.099 Uiso 1 1 calc GR . . . .
H39B H -0.086011 0.220418 0.990988 0.099 Uiso 1 1 calc GR . . . .
H39C H -0.045629 0.349849 0.994542 0.099 Uiso 1 1 calc GR . . . .
C40 C 0.4257(2) 0.22287(19) 0.55517(14) 0.0308(5) Uani 1 1 d . . . . .
C41 C 0.3947(2) 0.2608(2) 0.49048(15) 0.0366(6) Uani 1 1 d . . . . .
C42 C 0.4782(2) 0.3292(2) 0.46507(16) 0.0399(6) Uani 1 1 d . . . . .
H42 H 0.456629 0.354469 0.421044 0.048 Uiso 1 1 calc R . . . .
C43 C 0.5924(2) 0.3618(2) 0.50222(15) 0.0370(6) Uani 1 1 d . . . . .
C44 C 0.6209(2) 0.3251(2) 0.56732(15) 0.0349(5) Uani 1 1 d . . . . .
H44 H 0.697917 0.347847 0.594243 0.042 Uiso 1 1 calc R . . . .
C45 C 0.5404(2) 0.25604(19) 0.59438(14) 0.0317(5) Uani 1 1 d . . . . .
C46 C 0.2721(2) 0.2295(3) 0.44922(19) 0.0522(7) Uani 1 1 d . . . . .
H46A H 0.270659 0.244859 0.396734 0.078 Uiso 1 1 calc GR . . . .
H46B H 0.220940 0.276476 0.487524 0.078 Uiso 1 1 calc GR . . . .
H46C H 0.244913 0.146831 0.436523 0.078 Uiso 1 1 calc GR . . . .
C47 C 0.5780(2) 0.2186(2) 0.66501(17) 0.0425(6) Uani 1 1 d . . . . .
H47A H 0.662755 0.239031 0.677546 0.064 Uiso 1 1 calc GR . . . .
H47B H 0.556186 0.134223 0.647821 0.064 Uiso 1 1 calc GR . . . .
H47C H 0.539442 0.258180 0.715518 0.064 Uiso 1 1 calc GR . . . .
C48 C 0.6835(3) 0.4311(3) 0.47122(19) 0.0501(7) Uani 1 1 d . . . . .
H48A H 0.735567 0.485862 0.519299 0.075 Uiso 1 1 calc GR . . . .
H48B H 0.645146 0.474326 0.442652 0.075 Uiso 1 1 calc GR . . . .
H48C H 0.728874 0.378164 0.431563 0.075 Uiso 1 1 calc GR . . . .
B1 B 0.2502(2) 0.3173(2) 0.68234(15) 0.0273(5) Uani 1 1 d . . . . .
B2 B 0.3697(2) 0.6279(2) 0.74902(15) 0.0268(5) Uani 1 1 d . . . . .
C49 C 0.7425(3) 0.5291(3) 0.8119(2) 0.0667(9) Uani 1 1 d . . . . .
C50 C 0.6477(3) 0.5366(3) 0.8587(2) 0.0609(8) Uani 1 1 d . . . . .
H50 H 0.594322 0.588332 0.858290 0.073 Uiso 1 1 calc R . . . .
C51 C 0.6312(5) 0.4671(5) 0.9069(3) 0.1092(18) Uani 1 1 d . . . . .
H51 H 0.565180 0.469064 0.938556 0.131 Uiso 1 1 calc R . . . .
C52 C 0.7160(5) 0.3916(4) 0.9079(3) 0.0990(15) Uani 1 1 d . . . . .
H52 H 0.709591 0.344381 0.941022 0.119 Uiso 1 1 calc R . . . .
C53 C 0.8059(5) 0.3927(5) 0.8584(4) 0.1083(16) Uani 1 1 d . . . . .
H53 H 0.862362 0.343820 0.858224 0.130 Uiso 1 1 calc R . . . .
C54 C 0.8215(4) 0.4563(4) 0.8101(3) 0.0852(12) Uani 1 1 d . . . . .
H54 H 0.885100 0.451055 0.775892 0.102 Uiso 1 1 calc R . . . .
C55 C 0.7606(4) 0.6028(4) 0.7573(3) 0.0931(13) Uani 1 1 d . . . . .
H55A H 0.715743 0.562131 0.702423 0.140 Uiso 1 1 calc GR . . . .
H55B H 0.843606 0.615718 0.748914 0.140 Uiso 1 1 calc GR . . . .
H55C H 0.734066 0.677903 0.785557 0.140 Uiso 1 1 calc GR . . . .

loop_
_atom_site_aniso_label
_atom_site_aniso_U_11
_atom_site_aniso_U_22
_atom_site_aniso_U_33
_atom_site_aniso_U_23
_atom_site_aniso_U_13
_atom_site_aniso_U_12
O1 0.0297(9) 0.0247(8) 0.0458(10) 0.0088(7) 0.0054(7) 0.0051(6)
N1 0.0272(10) 0.0212(9) 0.0332(10) 0.0060(7) 0.0055(8) 0.0100(7)
N2 0.0265(10) 0.0211(9) 0.0309(10) 0.0082(7) 0.0057(7) 0.0097(7)
C1 0.0326(12) 0.0254(11) 0.0302(11) 0.0143(9) 0.0047(9) 0.0083(9)
C2 0.0352(13) 0.0286(11) 0.0316(12) 0.0150(9) 0.0071(9) 0.0107(9)
C3 0.0335(13) 0.0333(13) 0.0472(14) 0.0188(11) 0.0104(11) 0.0148(10)
C4 0.0468(15) 0.0281(12) 0.0515(15) 0.0157(11) 0.0135(12) 0.0189(11)
C5 0.0472(15) 0.0221(11) 0.0461(14) 0.0117(10) 0.0078(11) 0.0084(10)
C6 0.0380(13) 0.0229(11) 0.0350(12) 0.0126(9) 0.0064(10) 0.0082(9)
C7 0.0389(13) 0.0182(10) 0.0387(13) 0.0087(9) 0.0044(10) 0.0051(9)
C8 0.0407(14) 0.0225(11) 0.0375(13) 0.0082(10) 0.0023(10) 0.0048(10)
C9 0.0426(15) 0.0317(13) 0.0440(14) 0.0135(11) -0.0012(11) 0.0085(11)
C10 0.0387(14) 0.0341(13) 0.0555(16) 0.0128(12) 0.0026(12) 0.0093(11)
C11 0.0400(15) 0.0348(13) 0.0585(17) 0.0202(12) 0.0112(12) 0.0047(11)
C12 0.0438(14) 0.0246(12) 0.0457(14) 0.0145(10) 0.0072(11) 0.0068(10)
C13 0.0492(16) 0.0477(15) 0.0455(15) 0.0235(13) 0.0026(12) 0.0052(12)
C14 0.0545(17) 0.0492(16) 0.0574(17) 0.0319(14) 0.0131(14) 0.0122(13)
C15 0.0404(17) 0.073(2) 0.084(2) 0.0338(19) 0.0060(16) 0.0133(15)
C16 0.0273(12) 0.0290(11) 0.0326(12) 0.0136(9) 0.0095(9) 0.0092(9)
C17 0.0276(12) 0.0381(13) 0.0348(12) 0.0151(10) 0.0037(10) 0.0103(10)
C18 0.0318(13) 0.0443(14) 0.0343(13) 0.0120(11) -0.0034(10) 0.0056(11)
C19 0.0280(12) 0.0343(13) 0.0350(13) 0.0056(10) 0.0016(10) 0.0029(10)
C20 0.0297(12) 0.0236(11) 0.0292(11) 0.0073(9) 0.0034(9) 0.0039(9)
C21 0.0275(11) 0.0228(11) 0.0275(11) 0.0084(9) 0.0040(9) 0.0063(9)
C22 0.0501(16) 0.0522(16) 0.0451(15) 0.0227(13) -0.0028(12) 0.0162(13)
C23 0.0416(16) 0.0409(15) 0.0567(17) 0.0051(13) -0.0131(13) -0.0007(12)
C24 0.0401(13) 0.0262(11) 0.0304(12) 0.0092(9) 0.0064(10) 0.0082(10)
C25 0.0267(11) 0.0247(11) 0.0288(11) 0.0044(9) 0.0005(9) 0.0045(9)
C26 0.0285(12) 0.0279(12) 0.0314(12) 0.0038(9) 0.0000(9) 0.0046(9)
C27 0.0358(13) 0.0293(12) 0.0377(13) -0.0006(10) 0.0069(10) 0.0092(10)
C28 0.0420(14) 0.0199(11) 0.0464(15) -0.0020(10) 0.0057(11) 0.0059(10)
C29 0.0398(14) 0.0226(11) 0.0437(14) 0.0071(10) 0.0028(11) 0.0025(10)
C30 0.0297(12) 0.0227(11) 0.0336(12) 0.0051(9) 0.0018(9) 0.0033(9)
C31 0.0382(13) 0.0195(10) 0.0374(13) 0.0104(9) 0.0063(10) 0.0064(9)
C32 0.0402(14) 0.0257(12) 0.0439(14) 0.0134(10) 0.0083(11) 0.0056(10)
C33 0.0416(15) 0.0406(14) 0.0537(16) 0.0220(13) 0.0153(12) 0.0137(12)
C34 0.0565(18) 0.0400(14) 0.0427(15) 0.0172(12) 0.0139(13) 0.0225(13)
C35 0.0583(17) 0.0294(12) 0.0341(13) 0.0096(10) 0.0035(12) 0.0146(11)
C36 0.0446(14) 0.0205(11) 0.0352(13) 0.0111(9) 0.0018(10) 0.0078(10)
C37 0.0456(15) 0.0345(13) 0.0383(14) 0.0144(11) -0.0050(11) 0.0028(11)
C38 0.0401(15) 0.0419(15) 0.0552(17) 0.0111(13) 0.0044(12) -0.0051(12)
C39 0.078(2) 0.079(2) 0.0497(18) 0.0231(16) 0.0257(16) 0.0420(19)
C40 0.0349(12) 0.0272(11) 0.0255(11) 0.0021(9) 0.0065(9) 0.0097(9)
C41 0.0366(14) 0.0388(13) 0.0301(12) 0.0064(10) 0.0030(10) 0.0090(11)
C42 0.0432(15) 0.0455(14) 0.0332(13) 0.0154(11) 0.0048(11) 0.0107(12)
C43 0.0392(14) 0.0375(13) 0.0346(13) 0.0113(10) 0.0115(10) 0.0106(11)
C44 0.0294(12) 0.0340(12) 0.0365(13) 0.0060(10) 0.0042(10) 0.0078(10)
C45 0.0340(13) 0.0284(12) 0.0295(12) 0.0051(9) 0.0046(9) 0.0098(9)
C46 0.0428(16) 0.0678(19) 0.0461(16) 0.0235(14) -0.0060(13) 0.0032(14)
C47 0.0404(14) 0.0444(15) 0.0427(14) 0.0165(12) -0.0019(11) 0.0060(11)
C48 0.0452(16) 0.0572(17) 0.0535(17) 0.0267(14) 0.0126(13) 0.0062(13)
B1 0.0322(13) 0.0255(12) 0.0223(12) 0.0063(10) 0.0021(10) 0.0048(10)
B2 0.0297(13) 0.0268(13) 0.0249(12) 0.0098(10) 0.0036(10) 0.0064(10)
C49 0.0471(18) 0.0499(18) 0.082(2) 0.0012(16) -0.0080(16) 0.0070(14)
C50 0.0525(19) 0.064(2) 0.065(2) 0.0226(17) 0.0064(15) 0.0062(15)
C51 0.103(4) 0.127(4) 0.071(3) 0.026(3) -0.013(3) -0.040(3)
C52 0.111(4) 0.096(3) 0.107(4) 0.063(3) -0.016(3) 0.006(3)
C53 0.112(4) 0.122(4) 0.107(4) 0.063(3) -0.022(3) 0.018(3)
C54 0.071(3) 0.089(3) 0.088(3) 0.022(2) -0.007(2) 0.024(2)
C55 0.081(3) 0.083(3) 0.123(4) 0.046(3) 0.034(3) 0.011(2)

loop_
_atom_type_symbol
_atom_type_description
_atom_type_scat_dispersion_real
_atom_type_scat_dispersion_imag
_atom_type_scat_source
C C 0.0193 0.0097 'International Tables Vol C Tables 4.2.6.8 and 6.1.1.4'
H H 0.0000 0.0000 'International Tables Vol C Tables 4.2.6.8 and 6.1.1.4'
B B 0.0097 0.0041 'International Tables Vol C Tables 4.2.6.8 and 6.1.1.4'
N N 0.0328 0.0186 'International Tables Vol C Tables 4.2.6.8 and 6.1.1.4'
O O 0.0527 0.0340 'International Tables Vol C Tables 4.2.6.8 and 6.1.1.4'

loop_
_geom_angle_atom_site_label_1
_geom_angle_atom_site_label_2
_geom_angle_atom_site_label_3
_geom_angle
_geom_angle_site_symmetry_1
_geom_angle_site_symmetry_3
_geom_angle_publ_flag
B1 N1 N2 114.98(18) . . ?
N1 N2 C21 108.33(16) . . ?
B2 N2 N1 126.56(18) . . ?
B2 N2 C21 125.11(17) . . ?
C2 C1 B2 117.03(19) . . ?
C6 C1 C2 119.11(19) . . ?
C6 C1 B2 123.9(2) . . ?
C1 C2 C16 118.13(19) . . ?
C3 C2 C1 119.6(2) . . ?
C3 C2 C16 122.3(2) . . ?
C4 C3 C2 120.4(2) . . ?
C5 C4 C3 120.2(2) . . ?
C4 C5 C6 120.9(2) . . ?
C1 C6 C7 120.29(19) . . ?
C5 C6 C1 119.7(2) . . ?
C5 C6 C7 119.9(2) . . ?
C8 C7 C6 118.7(2) . . ?
C12 C7 C6 121.5(2) . . ?
C12 C7 C8 119.8(2) . . ?
C7 C8 C13 120.9(2) . . ?
C9 C8 C7 119.0(2) . . ?
C9 C8 C13 120.1(2) . . ?
C10 C9 C8 122.3(2) . . ?
C9 C10 C15 120.1(3) . . ?
C11 C10 C9 118.1(2) . . ?
C11 C10 C15 121.8(3) . . ?
C10 C11 C12 122.1(3) . . ?
C7 C12 C14 121.0(2) . . ?
C11 C12 C7 118.8(2) . . ?
C11 C12 C14 120.2(2) . . ?
C2 C16 C21 113.58(18) . . ?
C17 C16 C2 124.5(2) . . ?
C17 C16 C21 121.2(2) . . ?
C16 C17 C18 120.4(2) . . ?
C16 C17 C22 123.9(2) . . ?
C18 C17 C22 115.6(2) . . ?
C19 C18 C17 124.5(2) . . ?
C18 C19 C20 121.1(2) . . ?
C18 C19 C23 121.0(2) . . ?
C23 C19 C20 117.7(2) . . ?
C19 C20 C21 115.35(18) . . ?
C19 C20 B1 116.94(18) . . ?
C21 C20 B1 102.58(17) . . ?
N2 C21 C16 104.26(17) . . ?
N2 C21 C20 105.48(16) . . ?
N2 C21 C24 108.57(17) . . ?
C16 C21 C20 117.19(18) . . ?
C16 C21 C24 111.74(17) . . ?
C24 C21 C20 109.02(18) . . ?
C26 C25 C30 117.9(2) . . ?
C26 C25 B1 120.8(2) . . ?
C30 C25 B1 121.3(2) . . ?
C25 C26 C40 122.43(19) . . ?
C27 C26 C25 119.8(2) . . ?
C27 C26 C40 117.4(2) . . ?
C28 C27 C26 121.0(2) . . ?
C27 C28 C29 119.9(2) . . ?
C28 C29 C30 120.6(2) . . ?
C25 C30 C31 121.03(19) . . ?
C29 C30 C25 120.4(2) . . ?
C29 C30 C31 118.4(2) . . ?
C32 C31 C30 121.4(2) . . ?
C32 C31 C36 119.2(2) . . ?
C36 C31 C30 119.3(2) . . ?
C31 C32 C38 123.0(2) . . ?
C33 C32 C31 118.7(2) . . ?
C33 C32 C38 118.3(2) . . ?
C34 C33 C32 122.7(3) . . ?
C33 C34 C35 117.7(2) . . ?
C33 C34 C39 121.4(3) . . ?
C35 C34 C39 120.9(3) . . ?
C34 C35 C36 122.2(2) . . ?
C31 C36 C37 122.5(2) . . ?
C35 C36 C31 119.3(2) . . ?
C35 C36 C37 118.2(2) . . ?
C41 C40 C26 122.5(2) . . ?
C41 C40 C45 119.5(2) . . ?
C45 C40 C26 117.9(2) . . ?
C40 C41 C46 120.6(2) . . ?
C42 C41 C40 119.4(2) . . ?
C42 C41 C46 120.0(2) . . ?
C41 C42 C43 122.0(2) . . ?
C42 C43 C48 121.5(2) . . ?
C44 C43 C42 117.7(2) . . ?
C44 C43 C48 120.8(2) . . ?
C43 C44 C45 122.1(2) . . ?
C40 C45 C47 121.6(2) . . ?
C44 C45 C40 119.2(2) . . ?
C44 C45 C47 119.2(2) . . ?
N1 B1 C20 105.51(18) . . ?
N1 B1 C25 124.1(2) . . ?
C25 B1 C20 130.4(2) . . ?
O1 B2 N2 117.8(2) . . ?
O1 B2 C1 127.5(2) . . ?
N2 B2 C1 114.7(2) . . ?
C50 C49 C55 119.5(3) . . ?
C54 C49 C50 123.1(4) . . ?
C54 C49 C55 117.4(4) . . ?
C49 C50 C51 118.7(4) . . ?
C50 C51 C52 119.2(5) . . ?
C53 C52 C51 115.8(4) . . ?
C54 C53 C52 125.9(5) . . ?
C53 C54 C49 117.2(5) . . ?

loop_
_geom_bond_atom_site_label_1
_geom_bond_atom_site_label_2
_geom_bond_distance
_geom_bond_site_symmetry_2
_geom_bond_publ_flag
O1 B2 1.370(3) . ?
N1 N2 1.413(2) . ?
N1 B1 1.376(3) . ?
N2 C21 1.488(3) . ?
N2 B2 1.396(3) . ?
C1 C2 1.410(3) . ?
C1 C6 1.407(3) . ?
C1 B2 1.578(3) . ?
C2 C3 1.401(3) . ?
C2 C16 1.485(3) . ?
C3 C4 1.383(4) . ?
C4 C5 1.374(4) . ?
C5 C6 1.394(3) . ?
C6 C7 1.494(3) . ?
C7 C8 1.409(3) . ?
C7 C12 1.401(3) . ?
C8 C9 1.385(4) . ?
C8 C13 1.509(4) . ?
C9 C10 1.384(4) . ?
C10 C11 1.383(4) . ?
C10 C15 1.510(4) . ?
C11 C12 1.395(4) . ?
C12 C14 1.507(4) . ?
C16 C17 1.341(3) . ?
C16 C21 1.527(3) . ?
C17 C18 1.463(3) . ?
C17 C22 1.516(3) . ?
C18 C19 1.335(3) . ?
C19 C20 1.505(3) . ?
C19 C23 1.502(3) . ?
C20 C21 1.555(3) . ?
C20 B1 1.619(3) . ?
C21 C24 1.531(3) . ?
C25 C26 1.415(3) . ?
C25 C30 1.416(3) . ?
C25 B1 1.581(3) . ?
C26 C27 1.400(3) . ?
C26 C40 1.499(3) . ?
C27 C28 1.378(4) . ?
C28 C29 1.380(4) . ?
C29 C30 1.397(3) . ?
C30 C31 1.502(3) . ?
C31 C32 1.402(3) . ?
C31 C36 1.412(3) . ?
C32 C33 1.401(4) . ?
C32 C38 1.508(4) . ?
C33 C34 1.380(4) . ?
C34 C35 1.382(4) . ?
C34 C39 1.509(4) . ?
C35 C36 1.392(4) . ?
C36 C37 1.505(4) . ?
C40 C41 1.401(3) . ?
C40 C45 1.410(3) . ?
C41 C42 1.392(4) . ?
C41 C46 1.504(4) . ?
C42 C43 1.394(4) . ?
C43 C44 1.389(4) . ?
C43 C48 1.509(4) . ?
C44 C45 1.392(3) . ?
C45 C47 1.510(3) . ?
C49 C50 1.373(5) . ?
C49 C54 1.363(5) . ?
C49 C55 1.529(6) . ?
C50 C51 1.394(6) . ?
C51 C52 1.449(8) . ?
C52 C53 1.365(7) . ?
C53 C54 1.335(7) . ?
